data_7703356
loop_
_publ_author_name
'Zhang, Kai'
'Lin, Ping'
'Du, Shao-Wu'

_publ_section_title
;
 Facile and scalable synthesis of Ti<sub>6</sub>Mn<sub>2</sub> oxo-cluster
 nanocrystals with flower-like morphology and excellent photocatalytic
 properties.
;
_journal_issue 8
_journal_name_full 'Dalton transactions (Cambridge, England : 2003)'
_journal_page_first 2444
_journal_page_last 2451
_journal_paper_doi 10.1039/c9dt04886c
_journal_volume 49
_journal_year 2020
_chemical_formula_moiety "'C72 H78 Cl2 O34 P2 Tb2 Ti6, 2(C3 H8 O)"
_chemical_formula_sum 'C78 H94 Cl2 O36 P2 Tb2 Ti6'
_chemical_formula_weight 2345.46
_space_group_crystal_system triclinic
_space_group_IT_number 2
_space_group_name_Hall '-P 1'
_space_group_name_H-M_alt 'P -1'
_atom_sites_solution_hydrogens mixed
_audit_creation_date 2019-05-09
_audit_creation_method
;
Olex2 1.2
(compiled 2018.05.29 svn.r3508 for OlexSys, GUI svn.r5506)
;
_audit_update_record
;
2019-07-17 deposited with the CCDC.	2020-01-22 downloaded from the CCDC.
;
_cell_angle_alpha 74.228(3)
_cell_angle_beta 84.884(4)
_cell_angle_gamma 62.691(3)
_cell_formula_units_Z 1
_cell_length_a 13.6150(14)
_cell_length_b 13.6873(13)
_cell_length_c 14.1064(17)
_cell_measurement_reflns_used 6599
_cell_measurement_temperature 293(2)
_cell_measurement_theta_max 27.4855
_cell_measurement_theta_min 2.2099
_cell_volume 2245.9(4)
_computing_molecular_graphics 'Olex2 (Dolomanov et al., 2009)'
_computing_publication_material 'Olex2 (Dolomanov et al., 2009)'
_computing_structure_refinement 'ShelXL (Sheldrick, 2015)'
_computing_structure_solution 'ShelXT (Sheldrick, 2015)'
_diffrn_ambient_temperature 293(2)
_diffrn_measured_fraction_theta_full 0.995
_diffrn_measured_fraction_theta_max 0.991
_diffrn_measurement_device_type 'Bruker P4'
_diffrn_measurement_method '\w scans'
_diffrn_radiation_monochromator Confocal
_diffrn_radiation_type MoK\a
_diffrn_radiation_wavelength 0.71073
_diffrn_reflns_av_R_equivalents 0.0258
_diffrn_reflns_av_unetI/netI 0.0394
_diffrn_reflns_Laue_measured_fraction_full 0.995
_diffrn_reflns_Laue_measured_fraction_max 0.991
_diffrn_reflns_limit_h_max 17
_diffrn_reflns_limit_h_min -14
_diffrn_reflns_limit_k_max 17
_diffrn_reflns_limit_k_min -17
_diffrn_reflns_limit_l_max 18
_diffrn_reflns_limit_l_min -18
_diffrn_reflns_number 23395
_diffrn_reflns_point_group_measured_fraction_full 0.995
_diffrn_reflns_point_group_measured_fraction_max 0.991
_diffrn_reflns_theta_full 25.242
_diffrn_reflns_theta_max 27.484
_diffrn_reflns_theta_min 2.916
_exptl_absorpt_coefficient_mu 2.238
_exptl_absorpt_correction_T_max 1.0000
_exptl_absorpt_correction_T_min 0.7583
_exptl_absorpt_correction_type multi-scan
_exptl_crystal_colour orange
_exptl_crystal_density_diffrn 1.734
_exptl_crystal_density_method 'not measured'
_exptl_crystal_description block
_exptl_crystal_F_000 2010
_exptl_crystal_size_max 0.12
_exptl_crystal_size_mid 0.1
_exptl_crystal_size_min 0.1
_refine_diff_density_max 0.785
_refine_diff_density_min -0.925
_refine_diff_density_rms 0.095
_refine_ls_extinction_method none
_refine_ls_goodness_of_fit_ref 1.090
_refine_ls_hydrogen_treatment constr
_refine_ls_matrix_type full
_refine_ls_number_parameters 577
_refine_ls_number_reflns 10222
_refine_ls_number_restraints 0
_refine_ls_restrained_S_all 1.090
_refine_ls_R_factor_all 0.0321
_refine_ls_R_factor_gt 0.0285
_refine_ls_shift/su_max 0.001
_refine_ls_shift/su_mean 0.000
_refine_ls_structure_factor_coef Fsqd
_refine_ls_weighting_details 'w=1/[\s^2^(Fo^2^)+(0.0350P)^2^+0.0332P] where P=(Fo^2^+2Fc^2^)/3'
_refine_ls_weighting_scheme calc
_refine_ls_wR_factor_gt 0.0679
_refine_ls_wR_factor_ref 0.0698
_reflns_Friedel_coverage 0.000
_reflns_number_gt 9433
_reflns_number_total 10222
_reflns_threshold_expression 'I > 2\s(I)'
_cod_data_source_file c9dt04886c2.cif
_cod_data_source_block a
_cod_depositor_comments
;
The following automatic conversions were performed:

data item '_exptl_absorpt_correction_type' value 'Multi-scan' was
changed to 'multi-scan' in accordance with the
/home/data/users/saulius/crontab/automatic-downloads/rss-feeds/RSC/lib/dictionaries/cif_core.dic
dictionary named 'cif_core.dic' version 2.4.2 last updated on
2011-04-26.

Automatic conversion script
Id: cif_fix_values 7556 2019-12-06 15:28:31Z antanas 

 Adding full bibliography for 7703356--7703358.cif.
;
_cod_database_code 7703356
_shelx_shelxl_version_number 2017/1
_shelx_space_group_comment
;
The symmetry employed for this shelxl refinement is uniquely defined
by the following loop, which should always be used as a source of
symmetry information in preference to the above space-group names.
They are only intended as comments.
;
_shelx_estimated_absorpt_t_max 0.772
_shelx_estimated_absorpt_t_min 0.292
_olex2_refinement_description
;
1. Fixed Uiso
 At 1.2 times of:
  All C(H) groups, H17 of O17
 At 1.5 times of:
  All C(H,H,H) groups, H18 of O18
2.a Riding coordinates:
 O17(H17)
2.b Ternary CH refined with riding coordinates:
 C14(H14), C17(H17A), C34(H34), C37(H37)
2.c Aromatic/amide H refined with riding coordinates:
 C31(H31), C5(H5), C24(H24), C21(H21), C28(H28), C4(H4), C12(H12), C2(H2),
 C8(H8), C30(H30), C29(H29), C3(H3), C22(H22), C23(H23), C9(H9), C10(H10),
 C11(H11)
2.d Idealised Me refined as rotating group:
 C15(H15A,H15B,H15C), C16(H16A,H16B,H16C), C19(H19A,H19B,H19C), C18(H18A,H18B,
 H18C), C38(H38A,H38B,H38C), C36(H36A,H36B,H36C), C35(H35A,H35B,H35C), C39(H39A,
 H39B,H39C)
2.e Idealised tetrahedral OH refined as rotating group:
 O18(H18)
;
_olex2_submission_special_instructions 'No special instructions were received'

loop_
_space_group_symop_operation_xyz
'x, y, z'
'-x, -y, -z'

loop_
_atom_site_label
_atom_site_type_symbol
_atom_site_fract_x
_atom_site_fract_y
_atom_site_fract_z
_atom_site_U_iso_or_equiv
_atom_site_adp_type
_atom_site_occupancy
_atom_site_site_symmetry_order
_atom_site_calc_flag
_atom_site_refinement_flags_posn
Tb1 Tb 0.70287(2) 0.17986(2) 0.18227(2) 0.01582(4) Uani 1 1 d .
Ti2 Ti 0.66870(4) 0.04135(4) 0.48632(3) 0.01235(9) Uani 1 1 d .
Ti3 Ti 0.52287(4) -0.04787(4) 0.69106(3) 0.01269(9) Uani 1 1 d .
Ti1 Ti 0.45413(4) 0.24819(4) 0.38694(3) 0.01362(10) Uani 1 1 d .
P005 P 0.31038(5) 0.17370(5) 0.57787(5) 0.01303(13) Uani 1 1 d .
Cl1 Cl 0.85117(6) -0.01698(6) 0.16007(6) 0.02702(15) Uani 1 1 d .
O10 O 0.55409(14) 0.09605(14) 0.38397(13) 0.0131(3) Uani 1 1 d .
O8 O 0.57576(14) 0.21145(15) 0.47733(13) 0.0155(4) Uani 1 1 d .
O9 O 0.37451(14) 0.21804(15) 0.29648(13) 0.0162(4) Uani 1 1 d .
O13 O 0.37116(15) 0.40605(15) 0.36298(13) 0.0173(4) Uani 1 1 d .
O7 O 0.59857(14) -0.00222(15) 0.59206(13) 0.0159(4) Uani 1 1 d .
O5 O 0.26203(14) 0.10549(15) 0.54647(14) 0.0163(4) Uani 1 1 d .
O15 O 0.74974(14) 0.09928(15) 0.36152(13) 0.0156(4) Uani 1 1 d .
O4 O 0.39048(14) 0.10175(15) 0.66724(13) 0.0157(4) Uani 1 1 d .
O6 O 0.36585(14) 0.22190(15) 0.49177(14) 0.0169(4) Uani 1 1 d .
O12 O 0.53988(14) 0.29583(15) 0.26782(14) 0.0179(4) Uani 1 1 d .
O2 O 0.43424(14) -0.10550(15) 0.80790(13) 0.0156(4) Uani 1 1 d .
O16 O 0.78481(14) 0.03101(15) 0.55484(13) 0.0162(4) Uani 1 1 d .
O3 O 0.59039(15) -0.04152(16) 0.79545(14) 0.0191(4) Uani 1 1 d .
O14 O 0.81414(17) 0.21496(18) 0.27662(15) 0.0266(5) Uani 1 1 d .
O11 O 0.58857(16) 0.38847(16) 0.13731(15) 0.0254(4) Uani 1 1 d .
O17 O 0.80669(16) 0.24939(18) 0.06516(15) 0.0264(5) Uani 1 1 d .
H17 H 0.760162 0.293575 0.017503 0.032 Uiso 1 1 d R
O1 O 0.40634(17) -0.19904(18) 0.95112(14) 0.0265(5) Uani 1 1 d .
C33 C 0.8079(2) 0.1530(2) 0.3578(2) 0.0176(5) Uani 1 1 d .
C25 C 0.4321(2) 0.5003(2) 0.2185(2) 0.0186(5) Uani 1 1 d .
C13 C 0.1987(2) 0.2964(2) 0.6062(2) 0.0171(5) Uani 1 1 d .
C7 C 0.4574(2) -0.1469(2) 0.90143(19) 0.0178(5) Uani 1 1 d .
C20 C 0.3615(2) 0.5019(2) 0.2975(2) 0.0176(5) Uani 1 1 d .
C26 C 0.5242(2) 0.3915(2) 0.2060(2) 0.0184(5) Uani 1 1 d .
C32 C 0.8647(2) 0.1421(2) 0.4470(2) 0.0177(5) Uani 1 1 d .
O18 O 0.7428(2) 0.4686(2) 0.0647(2) 0.0565(8) Uani 1 1 d .
H18 H 0.786825 0.401137 0.072410 0.085 Uiso 1 1 calc GR
C1 C 0.6039(2) -0.0822(2) 0.89360(19) 0.0173(5) Uani 1 1 d .
C27 C 0.8527(2) 0.0793(2) 0.5404(2) 0.0160(5) Uani 1 1 d .
C6 C 0.5415(2) -0.1343(2) 0.9492(2) 0.0193(6) Uani 1 1 d .
C14 C 0.5904(2) 0.2751(2) 0.5377(2) 0.0227(6) Uani 1 1 d .
H14 H 0.658822 0.224664 0.578183 0.027 Uiso 1 1 calc R
C31 C 0.9351(2) 0.1934(2) 0.4376(2) 0.0227(6) Uani 1 1 d .
H31 H 0.943141 0.235140 0.375941 0.027 Uiso 1 1 calc R
C15 C 0.6056(2) 0.3739(3) 0.4702(2) 0.0291(7) Uani 1 1 d .
H15A H 0.664225 0.345869 0.426672 0.044 Uiso 1 1 calc GR
H15B H 0.623901 0.411433 0.509036 0.044 Uiso 1 1 calc GR
H15C H 0.538174 0.426871 0.432167 0.044 Uiso 1 1 calc GR
C5 C 0.5589(2) -0.1741(3) 1.0514(2) 0.0254(6) Uani 1 1 d .
H5 H 0.516965 -0.207577 1.088301 0.030 Uiso 1 1 calc R
C24 C 0.4168(2) 0.6027(2) 0.1512(2) 0.0253(6) Uani 1 1 d .
H24 H 0.462281 0.601781 0.097817 0.030 Uiso 1 1 calc R
C17 C 0.2593(2) 0.2945(2) 0.2658(2) 0.0245(6) Uani 1 1 d .
H17A H 0.230538 0.348032 0.307171 0.029 Uiso 1 1 calc R
C21 C 0.2780(2) 0.6064(2) 0.3089(2) 0.0235(6) Uani 1 1 d .
H21 H 0.230976 0.608356 0.361194 0.028 Uiso 1 1 calc R
C28 C 0.9113(2) 0.0692(2) 0.6220(2) 0.0216(6) Uani 1 1 d .
H28 H 0.903825 0.027876 0.684145 0.026 Uiso 1 1 calc R
C4 C 0.6372(3) -0.1645(3) 1.0988(2) 0.0301(7) Uani 1 1 d .
H4 H 0.647630 -0.190792 1.167000 0.036 Uiso 1 1 calc R
C12 C 0.1840(3) 0.4041(3) 0.5535(2) 0.0303(7) Uani 1 1 d .
H12 H 0.233402 0.411416 0.505426 0.036 Uiso 1 1 calc R
C2 C 0.6839(2) -0.0741(3) 0.9419(2) 0.0255(6) Uani 1 1 d .
H2 H 0.726445 -0.040827 0.905786 0.031 Uiso 1 1 calc R
C8 C 0.1248(2) 0.2859(3) 0.6777(2) 0.0292(7) Uani 1 1 d .
H8 H 0.134486 0.214099 0.713788 0.035 Uiso 1 1 calc R
C30 C 0.9924(2) 0.1823(2) 0.5190(2) 0.0249(6) Uani 1 1 d .
H30 H 1.038947 0.216490 0.512086 0.030 Uiso 1 1 calc R
C29 C 0.9807(2) 0.1206(2) 0.6107(2) 0.0259(6) Uani 1 1 d .
H29 H 1.019413 0.113363 0.665352 0.031 Uiso 1 1 calc R
C34 C 0.9082(3) 0.1955(3) 0.0166(3) 0.0373(8) Uani 1 1 d .
H34 H 0.903849 0.137713 -0.008910 0.045 Uiso 1 1 calc R
C3 C 0.7003(3) -0.1154(3) 1.0435(2) 0.0317(7) Uani 1 1 d .
H3 H 0.754212 -0.110004 1.074891 0.038 Uiso 1 1 calc R
C16 C 0.4965(3) 0.3108(3) 0.6066(2) 0.0321(7) Uani 1 1 d .
H16A H 0.428510 0.361761 0.568696 0.048 Uiso 1 1 calc GR
H16B H 0.510332 0.348649 0.648098 0.048 Uiso 1 1 calc GR
H16C H 0.490910 0.244687 0.646616 0.048 Uiso 1 1 calc GR
C19 C 0.1900(2) 0.2308(3) 0.2819(3) 0.0359(8) Uani 1 1 d .
H19A H 0.216727 0.176941 0.242728 0.054 Uiso 1 1 calc GR
H19B H 0.114170 0.284063 0.262884 0.054 Uiso 1 1 calc GR
H19C H 0.195297 0.191323 0.350307 0.054 Uiso 1 1 calc GR
C22 C 0.2658(3) 0.7066(2) 0.2419(2) 0.0308(7) Uani 1 1 d .
H22 H 0.210511 0.775887 0.249780 0.037 Uiso 1 1 calc R
C23 C 0.3348(3) 0.7052(2) 0.1633(2) 0.0304(7) Uani 1 1 d .
H23 H 0.325885 0.773159 0.118880 0.036 Uiso 1 1 calc R
C9 C 0.0364(3) 0.3827(3) 0.6953(3) 0.0436(9) Uani 1 1 d .
H9 H -0.013563 0.375672 0.742779 0.052 Uiso 1 1 calc R
C10 C 0.0228(3) 0.4895(3) 0.6422(3) 0.0470(10) Uani 1 1 d .
H10 H -0.036628 0.554192 0.653951 0.056 Uiso 1 1 calc R
C18 C 0.2523(3) 0.3629(3) 0.1606(3) 0.0407(9) Uani 1 1 d .
H18A H 0.296503 0.402084 0.154967 0.061 Uiso 1 1 calc GR
H18B H 0.176678 0.417373 0.142041 0.061 Uiso 1 1 calc GR
H18C H 0.279101 0.312768 0.117973 0.061 Uiso 1 1 calc GR
C11 C 0.0971(3) 0.5005(3) 0.5716(3) 0.0424(9) Uani 1 1 d .
H11 H 0.088435 0.572402 0.536680 0.051 Uiso 1 1 calc R
C38 C 0.7288(4) 0.5220(4) 0.2184(3) 0.0593(11) Uani 1 1 d .
H38A H 0.649898 0.554694 0.209483 0.089 Uiso 1 1 calc GR
H38B H 0.746839 0.567951 0.247308 0.089 Uiso 1 1 calc GR
H38C H 0.756197 0.446338 0.261247 0.089 Uiso 1 1 calc GR
C36 C 0.9225(3) 0.2814(4) -0.0692(3) 0.0499(10) Uani 1 1 d .
H36A H 0.857492 0.320988 -0.112157 0.075 Uiso 1 1 calc GR
H36B H 0.985602 0.242786 -0.104828 0.075 Uiso 1 1 calc GR
H36C H 0.933447 0.334973 -0.045028 0.075 Uiso 1 1 calc GR
C35 C 1.0056(3) 0.1374(4) 0.0885(4) 0.0648(13) Uani 1 1 d .
H35A H 1.012605 0.193124 0.112749 0.097 Uiso 1 1 calc GR
H35B H 1.071722 0.098329 0.056198 0.097 Uiso 1 1 calc GR
H35C H 0.994842 0.083522 0.142684 0.097 Uiso 1 1 calc GR
C37 C 0.7806(5) 0.5173(5) 0.1210(4) 0.0846(18) Uani 1 1 d .
H37 H 0.749127 0.597573 0.083981 0.102 Uiso 1 1 calc R
C39 C 0.8968(4) 0.4801(7) 0.1146(5) 0.135(3) Uani 1 1 d .
H39A H 0.935550 0.401505 0.150305 0.203 Uiso 1 1 calc GR
H39B H 0.917097 0.525247 0.142568 0.203 Uiso 1 1 calc GR
H39C H 0.915988 0.488614 0.046750 0.203 Uiso 1 1 calc GR

loop_
_atom_site_aniso_label
_atom_site_aniso_U_11
_atom_site_aniso_U_22
_atom_site_aniso_U_33
_atom_site_aniso_U_23
_atom_site_aniso_U_13
_atom_site_aniso_U_12
Tb1 0.01566(7) 0.01898(7) 0.01391(7) -0.00488(5) 0.00276(5) -0.00879(5)
Ti2 0.0114(2) 0.0143(2) 0.0125(2) -0.00380(17) 0.00125(16) -0.00677(18)
Ti3 0.0127(2) 0.0149(2) 0.0109(2) -0.00327(17) 0.00074(16) -0.00666(18)
Ti1 0.0139(2) 0.0127(2) 0.0136(2) -0.00312(18) 0.00238(17) -0.00604(18)
P005 0.0122(3) 0.0129(3) 0.0135(3) -0.0043(2) 0.0025(2) -0.0052(2)
Cl1 0.0253(4) 0.0239(3) 0.0303(4) -0.0119(3) 0.0027(3) -0.0075(3)
O10 0.0134(8) 0.0134(8) 0.0132(9) -0.0034(7) 0.0003(7) -0.0069(7)
O8 0.0162(9) 0.0161(9) 0.0160(9) -0.0060(7) 0.0013(7) -0.0079(7)
O9 0.0129(9) 0.0170(9) 0.0164(9) -0.0038(7) -0.0010(7) -0.0050(7)
O13 0.0192(9) 0.0132(8) 0.0160(9) -0.0028(7) 0.0053(7) -0.0057(7)
O7 0.0143(9) 0.0184(9) 0.0152(9) -0.0035(7) 0.0020(7) -0.0083(7)
O5 0.0139(9) 0.0162(9) 0.0196(10) -0.0069(8) 0.0006(7) -0.0064(7)
O15 0.0138(9) 0.0207(9) 0.0167(9) -0.0068(8) 0.0024(7) -0.0108(8)
O4 0.0159(9) 0.0166(9) 0.0146(9) -0.0058(7) 0.0009(7) -0.0064(7)
O6 0.0155(9) 0.0167(9) 0.0174(9) -0.0038(7) 0.0032(7) -0.0073(7)
O12 0.0183(9) 0.0162(9) 0.0168(10) -0.0030(8) 0.0043(7) -0.0071(8)
O2 0.0160(9) 0.0216(9) 0.0112(9) -0.0033(7) 0.0009(7) -0.0107(8)
O16 0.0132(9) 0.0207(9) 0.0172(9) -0.0050(8) 0.0000(7) -0.0097(8)
O3 0.0193(9) 0.0253(10) 0.0159(10) -0.0061(8) 0.0002(7) -0.0122(8)
O14 0.0354(12) 0.0374(12) 0.0187(11) -0.0032(9) 0.0016(9) -0.0286(10)
O11 0.0255(10) 0.0205(10) 0.0238(11) -0.0033(8) 0.0123(8) -0.0085(9)
O17 0.0236(10) 0.0319(11) 0.0207(11) -0.0043(9) 0.0070(8) -0.0124(9)
O1 0.0304(11) 0.0390(12) 0.0139(10) 0.0011(9) -0.0009(8) -0.0229(10)
C33 0.0152(12) 0.0211(13) 0.0192(14) -0.0075(11) 0.0046(10) -0.0099(11)
C25 0.0179(13) 0.0168(12) 0.0192(14) -0.0042(11) 0.0016(10) -0.0067(11)
C13 0.0145(12) 0.0179(12) 0.0178(13) -0.0071(11) 0.0014(10) -0.0052(10)
C7 0.0186(13) 0.0193(13) 0.0132(13) -0.0035(10) 0.0001(10) -0.0069(11)
C20 0.0196(13) 0.0150(12) 0.0173(13) -0.0017(10) 0.0001(10) -0.0083(11)
C26 0.0223(14) 0.0185(13) 0.0159(13) -0.0020(10) 0.0015(10) -0.0119(11)
C32 0.0138(12) 0.0186(12) 0.0221(14) -0.0082(11) 0.0015(10) -0.0071(11)
O18 0.0627(19) 0.0486(17) 0.063(2) -0.0203(16) 0.0138(15) -0.0283(15)
C1 0.0159(13) 0.0177(12) 0.0163(13) -0.0067(10) -0.0019(10) -0.0044(10)
C27 0.0122(12) 0.0171(12) 0.0205(14) -0.0088(11) 0.0005(10) -0.0059(10)
C6 0.0174(13) 0.0213(13) 0.0166(13) -0.0072(11) -0.0021(10) -0.0050(11)
C14 0.0249(14) 0.0218(14) 0.0253(15) -0.0118(12) -0.0003(11) -0.0105(12)
C31 0.0208(14) 0.0217(14) 0.0284(16) -0.0069(12) 0.0019(12) -0.0120(12)
C15 0.0272(15) 0.0263(15) 0.0407(19) -0.0154(14) 0.0057(13) -0.0149(13)
C5 0.0264(15) 0.0310(15) 0.0163(14) -0.0051(12) -0.0007(11) -0.0113(13)
C24 0.0266(15) 0.0214(14) 0.0229(15) -0.0022(12) 0.0062(12) -0.0096(12)
C17 0.0168(13) 0.0227(14) 0.0275(16) -0.0040(12) -0.0039(11) -0.0043(11)
C21 0.0255(15) 0.0177(13) 0.0224(15) -0.0057(11) 0.0075(11) -0.0066(12)
C28 0.0201(14) 0.0239(14) 0.0213(15) -0.0069(12) -0.0026(11) -0.0093(12)
C4 0.0352(17) 0.0340(17) 0.0180(15) -0.0081(13) -0.0079(12) -0.0109(14)
C12 0.0284(16) 0.0225(15) 0.0343(18) -0.0060(13) 0.0084(13) -0.0088(13)
C2 0.0224(15) 0.0310(15) 0.0284(16) -0.0101(13) -0.0022(12) -0.0146(13)
C8 0.0275(16) 0.0259(15) 0.0293(17) -0.0083(13) 0.0119(13) -0.0094(13)
C30 0.0177(13) 0.0219(14) 0.0391(18) -0.0108(13) -0.0022(12) -0.0103(12)
C29 0.0193(14) 0.0273(15) 0.0330(17) -0.0129(13) -0.0062(12) -0.0082(12)
C34 0.0361(18) 0.046(2) 0.0320(19) -0.0136(16) 0.0164(15) -0.0214(16)
C3 0.0306(16) 0.0394(18) 0.0279(17) -0.0130(14) -0.0103(13) -0.0137(14)
C16 0.0395(18) 0.0381(18) 0.0311(18) -0.0200(15) 0.0098(14) -0.0233(16)
C19 0.0196(15) 0.0341(17) 0.047(2) -0.0049(16) -0.0037(14) -0.0082(14)
C22 0.0361(17) 0.0177(14) 0.0289(17) -0.0051(13) 0.0059(13) -0.0055(13)
C23 0.0381(18) 0.0154(13) 0.0270(17) 0.0030(12) 0.0048(13) -0.0085(13)
C9 0.0350(19) 0.046(2) 0.043(2) -0.0208(18) 0.0204(16) -0.0112(17)
C10 0.0360(19) 0.0341(19) 0.056(3) -0.0247(19) 0.0113(17) 0.0018(16)
C18 0.0354(19) 0.0362(19) 0.036(2) 0.0081(16) -0.0109(15) -0.0122(16)
C11 0.0377(19) 0.0240(16) 0.054(2) -0.0136(16) 0.0077(17) -0.0035(15)
C38 0.066(3) 0.063(3) 0.054(3) -0.021(2) 0.011(2) -0.031(2)
C36 0.054(2) 0.057(2) 0.037(2) -0.0072(19) 0.0191(18) -0.029(2)
C35 0.035(2) 0.078(3) 0.069(3) -0.001(3) -0.001(2) -0.025(2)
C37 0.098(4) 0.114(5) 0.100(5) -0.074(4) 0.039(3) -0.077(4)
C39 0.070(4) 0.271(10) 0.120(6) -0.117(7) 0.021(4) -0.091(5)

loop_
_atom_type_symbol
_atom_type_description
_atom_type_scat_dispersion_real
_atom_type_scat_dispersion_imag
_atom_type_scat_source
C C 0.0033 0.0016 'International Tables Vol C Tables 4.2.6.8 and 6.1.1.4'
H H 0.0000 0.0000 'International Tables Vol C Tables 4.2.6.8 and 6.1.1.4'
O O 0.0106 0.0060 'International Tables Vol C Tables 4.2.6.8 and 6.1.1.4'
P P 0.1023 0.0942 'International Tables Vol C Tables 4.2.6.8 and 6.1.1.4'
Cl Cl 0.1484 0.1585 'International Tables Vol C Tables 4.2.6.8 and 6.1.1.4'
Ti Ti 0.2776 0.4457 'International Tables Vol C Tables 4.2.6.8 and 6.1.1.4'
Tb Tb -0.1723 4.1537 'International Tables Vol C Tables 4.2.6.8 and 6.1.1.4'

loop_
_geom_angle_atom_site_label_1
_geom_angle_atom_site_label_2
_geom_angle_atom_site_label_3
_geom_angle
_geom_angle_site_symmetry_1
_geom_angle_site_symmetry_3
Cl1 Tb1 C33 92.97(5) . .
Cl1 Tb1 C7 88.37(5) . 2_656
Cl1 Tb1 C26 175.03(6) . .
O15 Tb1 Cl1 87.01(4) . .
O15 Tb1 O12 73.38(6) . .
O15 Tb1 O2 92.10(6) . 2_656
O15 Tb1 C33 27.30(7) . .
O15 Tb1 C7 119.22(7) . 2_656
O15 Tb1 C26 93.69(7) . .
O12 Tb1 Cl1 150.51(5) . .
O12 Tb1 C33 79.72(7) . .
O12 Tb1 C7 82.58(7) . 2_656
O12 Tb1 C26 26.59(7) . .
O2 Tb1 Cl1 86.84(4) 2_656 .
O2 Tb1 O12 72.45(6) 2_656 .
O2 Tb1 C33 119.02(7) 2_656 .
O2 Tb1 C7 27.12(7) 2_656 2_656
O2 Tb1 C26 88.21(7) 2_656 .
O14 Tb1 Cl1 98.32(6) . .
O14 Tb1 O15 53.34(6) . .
O14 Tb1 O12 87.57(7) . .
O14 Tb1 O2 144.36(6) . 2_656
O14 Tb1 O11 85.20(7) . .
O14 Tb1 O1 160.52(7) . 2_656
O14 Tb1 C33 26.04(7) . .
O14 Tb1 C7 169.32(7) . 2_656
O14 Tb1 C26 86.01(8) . .
O11 Tb1 Cl1 156.96(5) . .
O11 Tb1 O15 112.66(6) . .
O11 Tb1 O12 51.91(6) . .
O11 Tb1 O2 103.58(6) . 2_656
O11 Tb1 C33 99.50(7) . .
O11 Tb1 C7 91.89(7) . 2_656
O11 Tb1 C26 25.32(7) . .
O17 Tb1 Cl1 83.16(5) . .
O17 Tb1 O15 125.29(6) . .
O17 Tb1 O12 126.12(7) . .
O17 Tb1 O2 140.44(7) . 2_656
O17 Tb1 O14 75.12(7) . .
O17 Tb1 O11 75.71(7) . .
O17 Tb1 O1 88.43(7) . 2_656
O17 Tb1 C33 99.70(7) . .
O17 Tb1 C7 114.14(7) . 2_656
O17 Tb1 C26 100.38(7) . .
O1 Tb1 Cl1 89.83(6) 2_656 .
O1 Tb1 O15 145.35(6) 2_656 .
O1 Tb1 O12 94.02(7) 2_656 .
O1 Tb1 O2 53.27(6) 2_656 2_656
O1 Tb1 O11 80.61(7) 2_656 .
O1 Tb1 C33 171.66(7) 2_656 .
O1 Tb1 C7 26.15(7) 2_656 2_656
O1 Tb1 C26 86.81(7) 2_656 .
C33 Tb1 C7 146.03(8) . 2_656
C33 Tb1 C26 89.87(7) . .
C7 Tb1 C26 87.00(7) 2_656 .
O10 Ti2 Ti1 36.45(5) . .
O10 Ti2 O8 74.95(7) . .
O10 Ti2 O5 88.63(7) . 2_656
O10 Ti2 O15 81.00(7) . .
O8 Ti2 Ti1 39.03(5) . .
O8 Ti2 O15 84.33(7) . .
O7 Ti2 Ti1 93.34(6) . .
O7 Ti2 O10 99.08(8) . .
O7 Ti2 O8 93.65(8) . .
O7 Ti2 O5 95.58(8) . 2_656
O7 Ti2 O15 177.89(8) . .
O7 Ti2 O16 97.52(8) . .
O5 Ti2 Ti1 125.06(6) 2_656 .
O5 Ti2 O8 162.26(8) 2_656 .
O5 Ti2 O15 86.53(7) 2_656 .
O15 Ti2 Ti1 85.48(5) . .
O16 Ti2 Ti1 131.39(6) . .
O16 Ti2 O10 159.96(8) . .
O16 Ti2 O8 92.89(8) . .
O16 Ti2 O5 100.86(8) . 2_656
O16 Ti2 O15 82.00(8) . .
O10 Ti3 Ti1 36.08(5) 2_656 2_656
O10 Ti3 O9 74.63(7) 2_656 2_656
O10 Ti3 O4 88.12(7) 2_656 .
O10 Ti3 O2 80.79(7) 2_656 .
O9 Ti3 Ti1 38.90(5) 2_656 2_656
O9 Ti3 O2 85.72(7) 2_656 .
O7 Ti3 Ti1 93.55(6) . 2_656
O7 Ti3 O10 98.46(8) . 2_656
O7 Ti3 O9 93.17(8) . 2_656
O7 Ti3 O4 94.79(8) . .
O7 Ti3 O2 178.79(8) . .
O7 Ti3 O3 98.84(8) . .
O4 Ti3 Ti1 124.20(6) . 2_656
O4 Ti3 O9 161.91(7) . 2_656
O4 Ti3 O2 86.14(7) . .
O2 Ti3 Ti1 85.28(5) . 2_656
O3 Ti3 Ti1 132.78(6) . 2_656
O3 Ti3 O10 160.16(8) . 2_656
O3 Ti3 O9 94.77(8) . 2_656
O3 Ti3 O4 100.02(8) . .
O3 Ti3 O2 81.75(8) . .
Ti2 Ti1 Ti3 74.166(16) . 2_656
O10 Ti1 Ti2 37.57(5) . .
O10 Ti1 Ti3 37.43(5) . 2_656
O10 Ti1 O8 77.94(7) . .
O10 Ti1 O9 77.88(7) . .
O10 Ti1 O12 85.26(7) . .
O8 Ti1 Ti2 40.92(5) . .
O8 Ti1 Ti3 115.04(5) . 2_656
O8 Ti1 O9 155.81(8) . .
O8 Ti1 O12 89.59(8) . .
O9 Ti1 Ti2 114.98(5) . .
O9 Ti1 Ti3 40.81(5) . 2_656
O9 Ti1 O12 89.22(8) . .
O13 Ti1 Ti2 144.26(6) . .
O13 Ti1 Ti3 140.46(6) . 2_656
O13 Ti1 O10 166.82(8) . .
O13 Ti1 O8 103.65(8) . .
O13 Ti1 O9 100.08(8) . .
O13 Ti1 O6 92.21(8) . .
O13 Ti1 O12 81.69(7) . .
O6 Ti1 Ti2 93.76(6) . .
O6 Ti1 Ti3 93.84(6) . 2_656
O6 Ti1 O10 100.82(8) . .
O6 Ti1 O8 92.55(8) . .
O6 Ti1 O9 91.17(8) . .
O6 Ti1 O12 173.85(7) . .
O12 Ti1 Ti2 91.64(5) . .
O12 Ti1 Ti3 90.46(5) . 2_656
O5 P005 C13 108.45(11) . .
O4 P005 O5 111.19(10) . .
O4 P005 O6 111.35(10) . .
O4 P005 C13 110.22(11) . .
O6 P005 O5 110.71(11) . .
O6 P005 C13 104.69(12) . .
Ti2 O10 Ti3 143.95(10) . 2_656
Ti1 O10 Ti2 105.98(8) . .
Ti1 O10 Ti3 106.49(8) . 2_656
Ti1 O8 Ti2 100.06(8) . .
C14 O8 Ti2 126.78(15) . .
C14 O8 Ti1 132.24(15) . .
Ti1 O9 Ti3 100.29(8) . 2_656
C17 O9 Ti3 134.89(16) . 2_656
C17 O9 Ti1 121.53(16) . .
C20 O13 Ti1 140.03(17) . .
Ti3 O7 Ti2 175.48(11) . .
P005 O5 Ti2 132.22(11) . 2_656
Ti2 O15 Tb1 134.25(8) . .
C33 O15 Tb1 91.33(15) . .
C33 O15 Ti2 127.96(16) . .
P005 O4 Ti3 131.78(11) . .
P005 O6 Ti1 167.71(12) . .
Ti1 O12 Tb1 131.42(8) . .
C26 O12 Tb1 93.81(15) . .
C26 O12 Ti1 134.49(17) . .
Ti3 O2 Tb1 134.71(8) . 2_656
C7 O2 Tb1 91.62(15) . 2_656
C7 O2 Ti3 130.80(17) . .
C27 O16 Ti2 137.27(17) . .
C1 O3 Ti3 139.55(17) . .
C33 O14 Tb1 97.12(16) . .
C26 O11 Tb1 96.58(16) . .
Tb1 O17 H17 103.5 . .
C34 O17 Tb1 133.90(19) . .
C34 O17 H17 103.4 . .
C7 O1 Tb1 97.05(16) . 2_656
O15 C33 Tb1 61.37(13) . .
O15 C33 C32 121.0(2) . .
O14 C33 Tb1 56.84(14) . .
O14 C33 O15 118.2(2) . .
O14 C33 C32 120.8(2) . .
C32 C33 Tb1 177.6(2) . .
C20 C25 C26 121.1(2) . .
C24 C25 C20 119.5(2) . .
C24 C25 C26 119.3(2) . .
C12 C13 P005 119.3(2) . .
C12 C13 C8 119.4(3) . .
C8 C13 P005 121.3(2) . .
O2 C7 Tb1 61.26(13) . 2_656
O2 C7 C6 121.3(2) . .
O1 C7 Tb1 56.80(14) . 2_656
O1 C7 O2 118.1(2) . .
O1 C7 C6 120.6(2) . .
C6 C7 Tb1 177.3(2) . 2_656
O13 C20 C25 122.0(2) . .
O13 C20 C21 118.5(2) . .
C21 C20 C25 119.5(2) . .
O12 C26 Tb1 59.60(13) . .
O12 C26 C25 120.2(2) . .
O11 C26 Tb1 58.10(14) . .
O11 C26 O12 117.7(2) . .
O11 C26 C25 122.1(2) . .
C25 C26 Tb1 179.8(2) . .
C27 C32 C33 121.8(2) . .
C27 C32 C31 119.4(3) . .
C31 C32 C33 118.8(3) . .
C37 O18 H18 109.5 . .
O3 C1 C6 122.2(2) . .
O3 C1 C2 118.7(3) . .
C2 C1 C6 119.1(3) . .
O16 C27 C32 122.3(2) . .
O16 C27 C28 118.4(2) . .
C28 C27 C32 119.2(3) . .
C1 C6 C7 121.2(2) . .
C5 C6 C7 119.4(3) . .
C5 C6 C1 119.4(3) . .
O8 C14 H14 107.8 . .
O8 C14 C15 108.5(2) . .
O8 C14 C16 111.2(2) . .
C15 C14 H14 107.8 . .
C16 C14 H14 107.8 . .
C16 C14 C15 113.7(2) . .
C32 C31 H31 119.7 . .
C30 C31 C32 120.6(3) . .
C30 C31 H31 119.7 . .
C14 C15 H15A 109.5 . .
C14 C15 H15B 109.5 . .
C14 C15 H15C 109.5 . .
H15A C15 H15B 109.5 . .
H15A C15 H15C 109.5 . .
H15B C15 H15C 109.5 . .
C6 C5 H5 119.4 . .
C4 C5 C6 121.2(3) . .
C4 C5 H5 119.4 . .
C25 C24 H24 119.7 . .
C23 C24 C25 120.5(3) . .
C23 C24 H24 119.7 . .
O9 C17 H17A 107.4 . .
O9 C17 C19 111.7(2) . .
O9 C17 C18 109.5(2) . .
C19 C17 H17A 107.4 . .
C18 C17 H17A 107.4 . .
C18 C17 C19 113.1(3) . .
C20 C21 H21 120.2 . .
C22 C21 C20 119.7(3) . .
C22 C21 H21 120.2 . .
C27 C28 H28 119.9 . .
C29 C28 C27 120.3(3) . .
C29 C28 H28 119.9 . .
C5 C4 H4 120.4 . .
C5 C4 C3 119.3(3) . .
C3 C4 H4 120.4 . .
C13 C12 H12 119.6 . .
C11 C12 C13 120.8(3) . .
C11 C12 H12 119.6 . .
C1 C2 H2 119.8 . .
C3 C2 C1 120.3(3) . .
C3 C2 H2 119.8 . .
C13 C8 H8 120.0 . .
C13 C8 C9 120.0(3) . .
C9 C8 H8 120.0 . .
C31 C30 H30 120.0 . .
C29 C30 C31 120.0(3) . .
C29 C30 H30 120.0 . .
C28 C29 H29 119.7 . .
C30 C29 C28 120.5(3) . .
C30 C29 H29 119.7 . .
O17 C34 H34 108.3 . .
O17 C34 C36 110.8(3) . .
O17 C34 C35 110.5(3) . .
C36 C34 H34 108.3 . .
C36 C34 C35 110.7(3) . .
C35 C34 H34 108.3 . .
C4 C3 C2 120.7(3) . .
C4 C3 H3 119.6 . .
C2 C3 H3 119.6 . .
C14 C16 H16A 109.5 . .
C14 C16 H16B 109.5 . .
C14 C16 H16C 109.5 . .
H16A C16 H16B 109.5 . .
H16A C16 H16C 109.5 . .
H16B C16 H16C 109.5 . .
C17 C19 H19A 109.5 . .
C17 C19 H19B 109.5 . .
C17 C19 H19C 109.5 . .
H19A C19 H19B 109.5 . .
H19A C19 H19C 109.5 . .
H19B C19 H19C 109.5 . .
C21 C22 H22 119.5 . .
C21 C22 C23 120.9(3) . .
C23 C22 H22 119.5 . .
C24 C23 C22 119.8(3) . .
C24 C23 H23 120.1 . .
C22 C23 H23 120.1 . .
C8 C9 H9 120.0 . .
C10 C9 C8 119.9(3) . .
C10 C9 H9 120.0 . .
C9 C10 H10 119.8 . .
C11 C10 C9 120.3(3) . .
C11 C10 H10 119.8 . .
C17 C18 H18A 109.5 . .
C17 C18 H18B 109.5 . .
C17 C18 H18C 109.5 . .
H18A C18 H18B 109.5 . .
H18A C18 H18C 109.5 . .
H18B C18 H18C 109.5 . .
C12 C11 C10 119.5(3) . .
C12 C11 H11 120.3 . .
C10 C11 H11 120.3 . .
H38A C38 H38B 109.5 . .
H38A C38 H38C 109.5 . .
H38B C38 H38C 109.5 . .
C37 C38 H38A 109.5 . .
C37 C38 H38B 109.5 . .
C37 C38 H38C 109.5 . .
C34 C36 H36A 109.5 . .
C34 C36 H36B 109.5 . .
C34 C36 H36C 109.5 . .
H36A C36 H36B 109.5 . .
H36A C36 H36C 109.5 . .
H36B C36 H36C 109.5 . .
C34 C35 H35A 109.5 . .
C34 C35 H35B 109.5 . .
C34 C35 H35C 109.5 . .
H35A C35 H35B 109.5 . .
H35A C35 H35C 109.5 . .
H35B C35 H35C 109.5 . .
O18 C37 C38 113.6(4) . .
O18 C37 H37 103.1 . .
O18 C37 C39 111.8(4) . .
C38 C37 H37 103.1 . .
C39 C37 C38 119.7(5) . .
C39 C37 H37 103.1 . .
C37 C39 H39A 109.5 . .
C37 C39 H39B 109.5 . .
C37 C39 H39C 109.5 . .
H39A C39 H39B 109.5 . .
H39A C39 H39C 109.5 . .
H39B C39 H39C 109.5 . .

loop_
_geom_bond_atom_site_label_1
_geom_bond_atom_site_label_2
_geom_bond_distance
_geom_bond_site_symmetry_2
Tb1 Cl1 2.6054(7) .
Tb1 O15 2.4785(18) .
Tb1 O12 2.4963(17) .
Tb1 O2 2.4820(17) 2_656
Tb1 O14 2.382(2) .
Tb1 O11 2.4680(19) .
Tb1 O17 2.366(2) .
Tb1 O1 2.386(2) 2_656
Tb1 C33 2.823(3) .
Tb1 C7 2.830(3) 2_656
Tb1 C26 2.888(3) .
Ti2 Ti1 3.0820(7) .
Ti2 O10 1.9549(18) .
Ti2 O8 2.0500(18) .
Ti2 O7 1.8102(18) .
Ti2 O5 1.9573(18) 2_656
Ti2 O15 2.1548(18) .
Ti2 O16 1.8564(18) .
Ti3 Ti1 3.1011(7) 2_656
Ti3 O10 1.9658(18) 2_656
Ti3 O9 2.0599(18) 2_656
Ti3 O7 1.8064(18) .
Ti3 O4 1.9755(18) .
Ti3 O2 2.1463(18) .
Ti3 O3 1.8454(19) .
Ti1 O10 1.9045(17) .
Ti1 O8 1.9710(18) .
Ti1 O9 1.9792(18) .
Ti1 O13 1.8682(18) .
Ti1 O6 1.8846(18) .
Ti1 O12 2.0892(18) .
P005 O5 1.5303(18) .
P005 O4 1.5276(18) .
P005 O6 1.5293(19) .
P005 C13 1.790(3) .
O8 C14 1.456(3) .
O9 C17 1.453(3) .
O13 C20 1.340(3) .
O15 C33 1.295(3) .
O12 C26 1.295(3) .
O2 C7 1.290(3) .
O16 C27 1.337(3) .
O3 C1 1.339(3) .
O14 C33 1.249(3) .
O11 C26 1.243(3) .
O17 H17 0.8500 .
O17 C34 1.447(4) .
O1 C7 1.257(3) .
C33 C32 1.472(4) .
C25 C20 1.403(4) .
C25 C26 1.486(4) .
C25 C24 1.399(4) .
C13 C12 1.388(4) .
C13 C8 1.386(4) .
C7 C6 1.476(4) .
C20 C21 1.401(4) .
C32 C27 1.405(4) .
C32 C31 1.404(4) .
O18 H18 0.8200 .
O18 C37 1.419(5) .
C1 C6 1.407(4) .
C1 C2 1.395(4) .
C27 C28 1.399(4) .
C6 C5 1.396(4) .
C14 H14 0.9800 .
C14 C15 1.516(4) .
C14 C16 1.510(4) .
C31 H31 0.9300 .
C31 C30 1.383(4) .
C15 H15A 0.9600 .
C15 H15B 0.9600 .
C15 H15C 0.9600 .
C5 H5 0.9300 .
C5 C4 1.379(4) .
C24 H24 0.9300 .
C24 C23 1.379(4) .
C17 H17A 0.9800 .
C17 C19 1.520(4) .
C17 C18 1.508(4) .
C21 H21 0.9300 .
C21 C22 1.385(4) .
C28 H28 0.9300 .
C28 C29 1.391(4) .
C4 H4 0.9300 .
C4 C3 1.388(5) .
C12 H12 0.9300 .
C12 C11 1.380(4) .
C2 H2 0.9300 .
C2 C3 1.387(4) .
C8 H8 0.9300 .
C8 C9 1.388(4) .
C30 H30 0.9300 .
C30 C29 1.380(4) .
C29 H29 0.9300 .
C34 H34 0.9800 .
C34 C36 1.509(5) .
C34 C35 1.502(5) .
C3 H3 0.9300 .
C16 H16A 0.9600 .
C16 H16B 0.9600 .
C16 H16C 0.9600 .
C19 H19A 0.9600 .
C19 H19B 0.9600 .
C19 H19C 0.9600 .
C22 H22 0.9300 .
C22 C23 1.387(4) .
C23 H23 0.9300 .
C9 H9 0.9300 .
C9 C10 1.383(5) .
C10 H10 0.9300 .
C10 C11 1.384(5) .
C18 H18A 0.9600 .
C18 H18B 0.9600 .
C18 H18C 0.9600 .
C11 H11 0.9300 .
C38 H38A 0.9600 .
C38 H38B 0.9600 .
C38 H38C 0.9600 .
C38 C37 1.492(6) .
C36 H36A 0.9600 .
C36 H36B 0.9600 .
C36 H36C 0.9600 .
C35 H35A 0.9600 .
C35 H35B 0.9600 .
C35 H35C 0.9600 .
C37 H37 0.9800 .
C37 C39 1.425(7) .
C39 H39A 0.9600 .
C39 H39B 0.9600 .
C39 H39C 0.9600 .
